data_1576623
loop_
_publ_author_name
'Redl, Samuel'
'Halas, Simon'
'Monkowius, Uwe'
'Topf, Christoph'

_publ_section_title
;
 Exploring the bimodal nature of a nickel-based catalytic system for the
 hydrogenation of alkenes and polycyclic aromatic hydrocarbons
;
_journal_issue 4
_journal_name_full 'Catalysis Science &amp; Technology'
_journal_page_first 1238
_journal_page_last 1249
_journal_paper_doi 10.1039/D5CY01341K
_journal_volume 16
_journal_year 2026
_chemical_absolute_configuration ad
_chemical_formula_sum 'C37 H50 Br N2 Ni'
_chemical_formula_weight 661.41
_space_group_crystal_system monoclinic
_space_group_IT_number 9
_space_group_name_Hall 'C -2yc'
_space_group_name_H-M_alt 'C 1 c 1'
_atom_sites_solution_hydrogens geom
_audit_update_record
;
2025-10-04 deposited with the CCDC.	2026-01-08 downloaded from the CCDC.
;
_cell_angle_alpha 90
_cell_angle_beta 93.3980(10)
_cell_angle_gamma 90
_cell_formula_units_Z 4
_cell_length_a 12.2007(4)
_cell_length_b 31.6600(9)
_cell_length_c 10.5824(3)
_cell_measurement_reflns_used 9934
_cell_measurement_temperature 296.(2)
_cell_measurement_theta_max 21.8312
_cell_measurement_theta_min 2.5538
_cell_volume 4080.5(2)
_computing_cell_refinement 'SAINT V8.40B (Bruker AXS LLC, 2019)'
_computing_data_collection 'Bruker Instrument Service vV6.2.15'
_computing_data_reduction 'SAINT V8.40B (Bruker AXS LLC, 2019)'
_computing_molecular_graphics 'shelXle (C.B. Huebschle, rev 1328)'
_computing_structure_refinement 'SHELXL-2019/1 (Sheldrick, 2019)'
_computing_structure_solution 'XT, VERSION 2018/2'
_diffrn_ambient_temperature 296.(2)
_diffrn_detector_area_resol_mean 7.3910
_diffrn_measured_fraction_theta_full 0.998
_diffrn_measured_fraction_theta_max 0.998
_diffrn_measurement_device_type 'Bruker D8 Quest Eco'
_diffrn_measurement_method '\f and \w scans'
_diffrn_radiation_probe x-ray
_diffrn_radiation_type MoKa
_diffrn_radiation_wavelength 0.71073
_diffrn_reflns_av_R_equivalents 0.0539
_diffrn_reflns_av_unetI/netI 0.0455
_diffrn_reflns_limit_h_max 15
_diffrn_reflns_limit_h_min -15
_diffrn_reflns_limit_k_max 39
_diffrn_reflns_limit_k_min -39
_diffrn_reflns_limit_l_max 13
_diffrn_reflns_limit_l_min -13
_diffrn_reflns_number 90997
_diffrn_reflns_theta_full 25.24
_diffrn_reflns_theta_max 26.45
_diffrn_reflns_theta_min 2.56
_diffrn_source_current 20.0
_diffrn_source_power 1.00
_diffrn_source_voltage 50
_exptl_absorpt_coefficient_mu 1.477
_exptl_absorpt_correction_T_max 0.89
_exptl_absorpt_correction_T_min 0.77
_exptl_absorpt_correction_type multi-scan
_exptl_absorpt_process_details
;
Krause, L., Herbst-Irmer, R., Sheldrick, G. M., Stalke, D. (2015).
"Comparison of silver and molybdenum microfocus X-ray sources for
single-crystal structure determination"
J. Appl. Cryst. 48, 3-10.
doi:10.1107/S1600576714022985
;
_exptl_crystal_colour 'clear intense violet'
_exptl_crystal_density_diffrn 1.077
_exptl_crystal_density_method 'not measured'
_exptl_crystal_description block
_exptl_crystal_F_000 1396
_exptl_crystal_recrystallization_method 'Re-crystallisation from solvent: toluene'
_exptl_crystal_size_max 0.309
_exptl_crystal_size_mid 0.108
_exptl_crystal_size_min 0.079
_refine_diff_density_max 0.465
_refine_diff_density_min -0.447
_refine_ls_abs_structure_details
;

Refined as an inversion twin.
;
_refine_ls_abs_structure_Flack 0.111(15)
_refine_ls_extinction_method none
_refine_ls_goodness_of_fit_ref 1.002
_refine_ls_hydrogen_treatment constr
_refine_ls_matrix_type full
_refine_ls_number_parameters 342
_refine_ls_number_reflns 8384
_refine_ls_number_restraints 2
_refine_ls_restrained_S_all 1.002
_refine_ls_R_factor_all 0.0754
_refine_ls_R_factor_gt 0.0492
_refine_ls_shift/su_max 0.001
_refine_ls_shift/su_mean 0.000
_refine_ls_structure_factor_coef Fsqd
_refine_ls_weighting_details 'w=1/[\s^2^(Fo^2^)+(0.0945P)^2^] where P=(Fo^2^+2Fc^2^)/3'
_refine_ls_weighting_scheme calc
_refine_ls_wR_factor_gt 0.1301
_refine_ls_wR_factor_ref 0.1413
_reflns_Friedel_coverage 0.991
_reflns_Friedel_fraction_full 0.996
_reflns_Friedel_fraction_max 0.993
_reflns_number_gt 5947
_reflns_number_total 8384
_reflns_threshold_expression 'I > 2\s(I)'
_cod_data_source_file d5cy01341k2.cif
_cod_data_source_block SR2673
_cod_database_code 1576623

loop_
_space_group_symop_operation_xyz
'x, y, z'
'x, -y, z+1/2'
'x+1/2, y+1/2, z'
'x+1/2, -y+1/2, z+1/2'

loop_
_atom_site_type_symbol
_atom_site_label
_atom_site_fract_x
_atom_site_fract_y
_atom_site_fract_z
_atom_site_U_iso_or_equiv
_atom_site_adp_type
_atom_site_calc_flag
_atom_site_refinement_flags_adp
_atom_site_refinement_flags_occupancy
_atom_site_refinement_flags_posn
_atom_site_occupancy
_atom_site_disorder_assembly
_atom_site_disorder_group
Br Br1 0.52280(6) 0.65205(3) 0.17426(6) 0.0767(3) Uani d . . . 1 . .
Ni Ni1 0.61028(6) 0.63222(2) 0.36834(6) 0.0456(2) Uani d . . . 1 . .
N N1 0.3984(4) 0.64562(15) 0.4811(5) 0.0449(12) Uani d . . . 1 . .
N N2 0.5008(4) 0.70016(14) 0.5056(4) 0.0409(11) Uani d . . . 1 . .
C C4 0.5671(8) 0.7572(3) 0.3098(7) 0.084(3) Uani d . . . 1 . .
C C2 0.3330(5) 0.6775(2) 0.5195(6) 0.0495(15) Uani d . . . 1 . .
H H2 0.258338 0.675893 0.532377 0.059000 Uiso calc U . R 1 . .
C C1 0.5045(5) 0.65857(17) 0.4666(5) 0.0398(12) Uani d . . . 1 . .
C C3 0.3982(5) 0.71212(19) 0.5350(6) 0.0475(14) Uani d . . . 1 . .
H H4 0.376869 0.738822 0.560781 0.057000 Uiso calc U . R 1 . .
C C5 0.3497(12) 0.6160(4) 0.7876(12) 0.1227(19) Uani d . . . 1 . .
H H5A 0.382980 0.623418 0.869013 0.184000 Uiso calc U . R 1 . .
H H5B 0.289704 0.596939 0.798252 0.184000 Uiso calc U . R 1 . .
H H5C 0.322807 0.641051 0.745040 0.184000 Uiso calc U . R 1 . .
C C6 0.5950(5) 0.72731(18) 0.5324(6) 0.0452(13) Uani d . . . 1 . .
C C7 0.6315(5) 0.7533(2) 0.4370(6) 0.0516(15) Uani d . . . 1 . .
C C8 0.7222(6) 0.7795(2) 0.4677(8) 0.0668(19) Uani d . . . 1 . .
H H8 0.748231 0.797277 0.406258 0.080000 Uiso calc U . R 1 . .
C C9 0.7724(7) 0.7792(2) 0.5853(8) 0.072(2) Uani d . . . 1 . .
H H9 0.834662 0.795716 0.602296 0.086000 Uiso calc U . R 1 . .
C C10 0.7331(6) 0.7552(3) 0.6787(8) 0.075(2) Uani d . . . 1 . .
H H10 0.766366 0.757090 0.759867 0.090000 Uiso calc U . R 1 . .
C C11 0.6444(5) 0.7279(2) 0.6571(6) 0.0502(15) Uani d . . . 1 . .
C C12 0.6503(11) 0.7562(4) 0.2019(11) 0.1227(19) Uani d . . . 1 . .
H H12A 0.613361 0.746422 0.124716 0.184000 Uiso calc U . R 1 . .
H H12B 0.709814 0.737398 0.225614 0.184000 Uiso calc U . R 1 . .
H H12C 0.678622 0.784064 0.189357 0.184000 Uiso calc U . R 1 . .
C C13 0.5945(6) 0.7050(3) 0.7661(7) 0.068(2) Uani d . . . 1 . .
H H13 0.549931 0.681635 0.730876 0.082000 Uiso calc U . R 1 . .
C C14 0.5203(8) 0.7342(4) 0.8348(8) 0.096(3) Uani d . . . 1 . .
H H14A 0.499493 0.720843 0.911222 0.144000 Uiso calc U . R 1 . .
H H14B 0.455740 0.740187 0.781502 0.144000 Uiso calc U . R 1 . .
H H14C 0.558419 0.760035 0.855263 0.144000 Uiso calc U . R 1 . .
C C15 0.3596(5) 0.60149(19) 0.4757(6) 0.0499(15) Uani d . . . 1 . .
C C16 0.3799(7) 0.5767(2) 0.5855(8) 0.069(2) Uani d . . . 1 . .
C C17 0.3419(9) 0.5351(3) 0.5768(10) 0.089(3) Uani d . . . 1 . .
H H17 0.352904 0.517602 0.646952 0.107000 Uiso calc U . R 1 . .
C C18 0.2915(9) 0.5197(3) 0.4738(12) 0.099(3) Uani d . . . 1 . .
H H18 0.272862 0.491250 0.470618 0.119000 Uiso calc U . R 1 . .
C C19 0.2658(8) 0.5448(3) 0.3712(10) 0.086(3) Uani d . . . 1 . .
H H19 0.226122 0.533705 0.301239 0.103000 Uiso calc U . R 1 . .
C C20 0.2994(6) 0.5877(2) 0.3708(8) 0.0633(19) Uani d . . . 1 . .
C C21 0.7250(7) 0.6041(3) 0.4873(7) 0.071(2) Uani d . . . 1 . .
C C22 0.7875(5) 0.6341(2) 0.4169(7) 0.0574(16) Uani d . . . 1 . .
C C23 0.7723(5) 0.6223(2) 0.2914(7) 0.0606(18) Uani d . . . 1 . .
C C24 0.7068(6) 0.5830(2) 0.2875(8) 0.069(2) Uani d . . . 1 . .
C C25 0.6855(6) 0.5720(2) 0.4070(9) 0.072(2) Uani d . . . 1 . .
C C26 0.7345(9) 0.6053(4) 0.6309(11) 0.1067(15) Uani d . . . 1 . .
H H26A 0.801049 0.591502 0.661002 0.160000 Uiso calc U . R 1 . .
H H26B 0.672717 0.591147 0.663627 0.160000 Uiso calc U . R 1 . .
H H26C 0.735857 0.634190 0.658887 0.160000 Uiso calc U . R 1 . .
C C27 0.6785(9) 0.6871(4) 0.8616(8) 0.099(3) Uani d . . . 1 . .
H H27A 0.641953 0.675629 0.931776 0.149000 Uiso calc U . R 1 . .
H H27B 0.727871 0.709049 0.891052 0.149000 Uiso calc U . R 1 . .
H H27C 0.719100 0.665147 0.822686 0.149000 Uiso calc U . R 1 . .
C C28 0.4355(8) 0.5945(3) 0.7080(8) 0.079(2) Uani d . . . 1 . .
H H28 0.489583 0.615665 0.685664 0.095000 Uiso calc U . R 1 . .
C C29 0.4928(11) 0.5617(4) 0.7918(11) 0.1227(19) Uani d . . . 1 . .
H H29A 0.550765 0.548888 0.747604 0.184000 Uiso calc U . R 1 . .
H H29B 0.441052 0.540424 0.813322 0.184000 Uiso calc U . R 1 . .
H H29C 0.523107 0.574927 0.867630 0.184000 Uiso calc U . R 1 . .
C C30 0.2604(7) 0.6161(3) 0.2629(8) 0.072(2) Uani d . . . 1 . .
H H30 0.308109 0.641005 0.265908 0.086000 Uiso calc U . R 1 . .
C C31 0.2690(10) 0.5956(4) 0.1314(10) 0.108(3) Uani d . . . 1 . .
H H31A 0.262092 0.617059 0.067227 0.162000 Uiso calc U . R 1 . .
H H31B 0.211334 0.575228 0.117340 0.162000 Uiso calc U . R 1 . .
H H31C 0.338876 0.581879 0.127777 0.162000 Uiso calc U . R 1 . .
C C32 0.8565(9) 0.6695(4) 0.4684(12) 0.1067(15) Uani d . . . 1 . .
H H32A 0.930089 0.659723 0.487127 0.160000 Uiso calc U . R 1 . .
H H32B 0.826752 0.679968 0.544351 0.160000 Uiso calc U . R 1 . .
H H32C 0.857072 0.691820 0.406886 0.160000 Uiso calc U . R 1 . .
C C33 0.8187(10) 0.6426(4) 0.1800(11) 0.1067(15) Uani d . . . 1 . .
H H33A 0.878899 0.625981 0.152996 0.160000 Uiso calc U . R 1 . .
H H33B 0.844315 0.670402 0.202591 0.160000 Uiso calc U . R 1 . .
H H33C 0.762973 0.644505 0.112309 0.160000 Uiso calc U . R 1 . .
C C34 0.6747(9) 0.5575(4) 0.1709(11) 0.1067(15) Uani d . . . 1 . .
H H34A 0.732515 0.538073 0.154479 0.160000 Uiso calc U . R 1 . .
H H34B 0.662452 0.576127 0.099871 0.160000 Uiso calc U . R 1 . .
H H34C 0.608569 0.542091 0.184116 0.160000 Uiso calc U . R 1 . .
C C35 0.6295(9) 0.5322(4) 0.4478(11) 0.1067(15) Uani d . . . 1 . .
H H35A 0.677463 0.508485 0.438043 0.160000 Uiso calc U . R 1 . .
H H35B 0.562910 0.528035 0.396405 0.160000 Uiso calc U . R 1 . .
H H35C 0.612704 0.534623 0.534985 0.160000 Uiso calc U . R 1 . .
C C36 0.1408(9) 0.6319(3) 0.2787(12) 0.102(3) Uani d . . . 1 . .
H H36A 0.111935 0.643984 0.200541 0.153000 Uiso calc U . R 1 . .
H H36B 0.141266 0.652793 0.344360 0.153000 Uiso calc U . R 1 . .
H H36C 0.095665 0.608486 0.300994 0.153000 Uiso calc U . R 1 . .
C C37 0.4992(12) 0.7972(4) 0.3096(11) 0.1227(19) Uani d . . . 1 . .
H H37A 0.456351 0.799390 0.230802 0.184000 Uiso calc U . R 1 . .
H H37B 0.546942 0.821175 0.319619 0.184000 Uiso calc U . R 1 . .
H H37C 0.451160 0.796261 0.378170 0.184000 Uiso calc U . R 1 . .

loop_
_atom_site_aniso_label
_atom_site_aniso_U_11
_atom_site_aniso_U_22
_atom_site_aniso_U_33
_atom_site_aniso_U_12
_atom_site_aniso_U_13
_atom_site_aniso_U_23
Br1 0.0592(4) 0.1250(7) 0.0459(4) 0.0180(4) 0.0021(3) 0.0099(4)
Ni1 0.0436(4) 0.0521(4) 0.0414(4) 0.0064(4) 0.0045(3) -0.0018(4)
N1 0.045(3) 0.045(3) 0.046(3) -0.002(2) 0.010(2) 0.005(2)
N2 0.046(3) 0.043(3) 0.034(2) -0.003(2) 0.003(2) 0.001(2)
C4 0.105(6) 0.103(7) 0.043(4) -0.033(5) -0.008(4) 0.022(4)
C2 0.042(3) 0.053(3) 0.055(4) 0.006(3) 0.012(3) -0.008(3)
C1 0.042(3) 0.044(3) 0.033(3) -0.002(2) 0.000(2) 0.006(2)
C3 0.042(3) 0.046(3) 0.054(4) 0.006(3) 0.006(3) -0.008(3)
C5 0.146(5) 0.128(4) 0.093(4) -0.009(4) 0.002(4) 0.037(3)
C6 0.048(3) 0.046(3) 0.042(3) -0.006(3) 0.009(3) -0.007(3)
C7 0.056(4) 0.050(3) 0.048(4) -0.009(3) 0.004(3) 0.002(3)
C8 0.060(4) 0.071(5) 0.070(5) -0.021(4) 0.007(4) 0.006(4)
C9 0.068(5) 0.072(5) 0.074(5) -0.027(4) 0.003(4) -0.012(4)
C10 0.068(5) 0.094(6) 0.060(5) -0.014(4) -0.012(4) -0.025(4)
C11 0.054(4) 0.058(4) 0.039(3) -0.002(3) 0.003(3) -0.008(3)
C12 0.146(5) 0.128(4) 0.093(4) -0.009(4) 0.002(4) 0.037(3)
C13 0.075(5) 0.087(5) 0.042(4) -0.013(4) -0.007(4) -0.007(3)
C14 0.093(6) 0.141(8) 0.055(5) 0.008(6) 0.023(5) -0.001(5)
C15 0.051(3) 0.044(3) 0.056(4) -0.005(3) 0.015(3) 0.000(3)
C16 0.076(5) 0.048(4) 0.085(6) -0.004(3) 0.029(4) 0.012(4)
C17 0.110(7) 0.058(5) 0.102(7) -0.015(5) 0.028(6) 0.020(5)
C18 0.122(8) 0.043(4) 0.134(10) -0.022(5) 0.029(7) 0.004(5)
C19 0.101(6) 0.060(5) 0.097(7) -0.029(4) 0.021(5) -0.021(5)
C20 0.061(4) 0.054(4) 0.078(5) -0.011(3) 0.022(4) -0.015(4)
C21 0.071(4) 0.086(5) 0.058(4) 0.036(4) 0.006(4) 0.009(4)
C22 0.040(3) 0.072(4) 0.059(4) 0.004(3) -0.006(3) -0.009(4)
C23 0.047(4) 0.078(5) 0.058(4) 0.014(3) 0.015(3) 0.000(4)
C24 0.060(4) 0.070(5) 0.076(5) 0.013(4) 0.000(4) -0.028(4)
C25 0.063(4) 0.051(4) 0.103(7) 0.012(3) 0.012(4) 0.000(4)
C26 0.097(3) 0.112(4) 0.111(4) 0.016(3) 0.006(3) -0.011(3)
C27 0.114(8) 0.136(8) 0.046(5) -0.005(7) -0.010(5) 0.011(5)
C28 0.092(6) 0.077(5) 0.068(5) -0.001(4) 0.004(4) 0.022(4)
C29 0.146(5) 0.128(4) 0.093(4) -0.009(4) 0.002(4) 0.037(3)
C30 0.085(5) 0.068(4) 0.063(5) -0.029(4) 0.005(4) -0.007(4)
C31 0.125(8) 0.121(7) 0.078(7) -0.041(7) 0.007(6) -0.035(6)
C32 0.097(3) 0.112(4) 0.111(4) 0.016(3) 0.006(3) -0.011(3)
C33 0.097(3) 0.112(4) 0.111(4) 0.016(3) 0.006(3) -0.011(3)
C34 0.097(3) 0.112(4) 0.111(4) 0.016(3) 0.006(3) -0.011(3)
C35 0.097(3) 0.112(4) 0.111(4) 0.016(3) 0.006(3) -0.011(3)
C36 0.079(6) 0.097(7) 0.128(9) -0.009(5) -0.014(6) 0.011(6)
C37 0.146(5) 0.128(4) 0.093(4) -0.009(4) 0.002(4) 0.037(3)

loop_
_atom_type_symbol
_atom_type_description
_atom_type_scat_dispersion_real
_atom_type_scat_dispersion_imag
_atom_type_scat_source
C C 0.0033 0.0016 'International Tables Vol C Tables 4.2.6.8 and 6.1.1.4'
H H 0.0000 0.0000 'International Tables Vol C Tables 4.2.6.8 and 6.1.1.4'
Br Br -0.2901 2.4595 'International Tables Vol C Tables 4.2.6.8 and 6.1.1.4'
N N 0.0061 0.0033 'International Tables Vol C Tables 4.2.6.8 and 6.1.1.4'
Ni Ni 0.3393 1.1124 'International Tables Vol C Tables 4.2.6.8 and 6.1.1.4'

loop_
_geom_angle_atom_site_label_1
_geom_angle_atom_site_label_2
_geom_angle_atom_site_label_3
_geom_angle_site_symmetry_1
_geom_angle_site_symmetry_3
_geom_angle
_geom_angle_publ_flag
C1 Ni1 C21 . . 108.6(3) ?
C1 Ni1 C25 . . 125.7(3) ?
C21 Ni1 C25 . . 38.8(3) ?
C1 Ni1 C24 . . 159.8(3) ?
C21 Ni1 C24 . . 63.7(3) ?
C25 Ni1 C24 . . 36.6(3) ?
C1 Ni1 C22 . . 123.6(3) ?
C21 Ni1 C22 . . 40.0(3) ?
C25 Ni1 C22 . . 64.8(3) ?
C24 Ni1 C22 . . 63.8(3) ?
C1 Ni1 C23 . . 156.8(3) ?
C21 Ni1 C23 . . 64.3(3) ?
C25 Ni1 C23 . . 63.9(3) ?
C24 Ni1 C23 . . 39.5(3) ?
C22 Ni1 C23 . . 36.6(3) ?
C1 Ni1 Br1 . . 94.20(17) ?
C21 Ni1 Br1 . . 157.2(2) ?
C25 Ni1 Br1 . . 124.9(3) ?
C24 Ni1 Br1 . . 94.4(2) ?
C22 Ni1 Br1 . . 126.1(2) ?
C23 Ni1 Br1 . . 94.97(19) ?
C2 N1 C1 . . 112.6(5) ?
C2 N1 C15 . . 121.4(5) ?
C1 N1 C15 . . 125.5(5) ?
C3 N2 C1 . . 112.4(5) ?
C3 N2 C6 . . 121.3(5) ?
C1 N2 C6 . . 125.7(5) ?
C37 C4 C7 . . 108.9(8) ?
C37 C4 C12 . . 113.2(8) ?
C7 C4 C12 . . 108.6(8) ?
C3 C2 N1 . . 106.5(5) ?
N1 C1 N2 . . 101.7(5) ?
N1 C1 Ni1 . . 127.3(4) ?
N2 C1 Ni1 . . 128.2(4) ?
C2 C3 N2 . . 106.7(5) ?
C7 C6 C11 . . 121.9(6) ?
C7 C6 N2 . . 119.4(5) ?
C11 C6 N2 . . 118.6(5) ?
C6 C7 C8 . . 117.5(6) ?
C6 C7 C4 . . 121.1(6) ?
C8 C7 C4 . . 121.0(6) ?
C9 C8 C7 . . 121.1(7) ?
C8 C9 C10 . . 120.8(7) ?
C9 C10 C11 . . 122.2(7) ?
C10 C11 C6 . . 116.3(6) ?
C10 C11 C13 . . 120.9(6) ?
C6 C11 C13 . . 122.2(6) ?
C27 C13 C14 . . 108.1(7) ?
C27 C13 C11 . . 113.7(7) ?
C14 C13 C11 . . 110.7(7) ?
C20 C15 C16 . . 123.5(6) ?
C20 C15 N1 . . 119.3(6) ?
C16 C15 N1 . . 117.0(6) ?
C17 C16 C15 . . 115.4(8) ?
C17 C16 C28 . . 121.9(8) ?
C15 C16 C28 . . 122.7(6) ?
C18 C17 C16 . . 122.8(9) ?
C17 C18 C19 . . 121.2(8) ?
C18 C19 C20 . . 120.4(9) ?
C15 C20 C19 . . 116.4(8) ?
C15 C20 C30 . . 123.8(6) ?
C19 C20 C30 . . 119.6(8) ?
C25 C21 C22 . . 109.7(7) ?
C25 C21 C26 . . 129.4(9) ?
C22 C21 C26 . . 119.0(8) ?
C25 C21 Ni1 . . 74.9(5) ?
C22 C21 Ni1 . . 76.0(4) ?
C26 C21 Ni1 . . 128.2(6) ?
C23 C22 C21 . . 105.8(7) ?
C23 C22 C32 . . 126.7(8) ?
C21 C22 C32 . . 127.5(8) ?
C23 C22 Ni1 . . 72.1(4) ?
C21 C22 Ni1 . . 64.0(4) ?
C32 C22 Ni1 . . 129.4(6) ?
C22 C23 C24 . . 107.3(7) ?
C22 C23 C33 . . 127.6(8) ?
C24 C23 C33 . . 125.0(8) ?
C22 C23 Ni1 . . 71.3(4) ?
C24 C23 Ni1 . . 68.6(4) ?
C33 C23 Ni1 . . 128.6(6) ?
C25 C24 C23 . . 108.9(7) ?
C25 C24 C34 . . 125.0(8) ?
C23 C24 C34 . . 126.0(8) ?
C25 C24 Ni1 . . 71.0(4) ?
C23 C24 Ni1 . . 71.8(4) ?
C34 C24 Ni1 . . 126.1(6) ?
C24 C25 C21 . . 107.8(7) ?
C24 C25 C35 . . 126.7(9) ?
C21 C25 C35 . . 125.5(9) ?
C24 C25 Ni1 . . 72.4(4) ?
C21 C25 Ni1 . . 66.3(4) ?
C35 C25 Ni1 . . 127.0(6) ?
C29 C28 C16 . . 114.3(8) ?
C29 C28 C5 . . 106.8(8) ?
C16 C28 C5 . . 110.0(8) ?
C20 C30 C31 . . 113.5(8) ?
C20 C30 C36 . . 111.3(7) ?
C31 C30 C36 . . 110.1(8) ?

loop_
_geom_bond_atom_site_label_1
_geom_bond_atom_site_label_2
_geom_bond_site_symmetry_2
_geom_bond_distance
_geom_bond_publ_flag
Br1 Ni1 . 2.3434(10) ?
Ni1 C1 . 1.898(6) ?
Ni1 C21 . 2.032(7) ?
Ni1 C25 . 2.144(7) ?
Ni1 C24 . 2.161(7) ?
Ni1 C22 . 2.194(6) ?
Ni1 C23 . 2.205(6) ?
N1 C2 . 1.364(8) ?
N1 C1 . 1.375(8) ?
N1 C15 . 1.475(8) ?
N2 C3 . 1.361(7) ?
N2 C1 . 1.382(7) ?
N2 C6 . 1.450(8) ?
C4 C37 . 1.511(16) ?
C4 C7 . 1.522(10) ?
C4 C12 . 1.573(15) ?
C2 C3 . 1.358(9) ?
C5 C28 . 1.542(16) ?
C6 C7 . 1.397(9) ?
C6 C11 . 1.418(9) ?
C7 C8 . 1.405(9) ?
C8 C9 . 1.354(11) ?
C9 C10 . 1.357(12) ?
C10 C11 . 1.394(10) ?
C11 C13 . 1.519(10) ?
C13 C27 . 1.507(12) ?
C13 C14 . 1.509(13) ?
C15 C20 . 1.366(11) ?
C15 C16 . 1.411(10) ?
C16 C17 . 1.397(12) ?
C16 C28 . 1.534(13) ?
C17 C18 . 1.314(15) ?
C18 C19 . 1.366(14) ?
C19 C20 . 1.419(11) ?
C20 C30 . 1.507(12) ?
C21 C25 . 1.391(12) ?
C21 C22 . 1.452(11) ?
C21 C26 . 1.517(14) ?
C22 C23 . 1.381(10) ?
C22 C32 . 1.487(13) ?
C23 C24 . 1.477(12) ?
C23 C33 . 1.485(14) ?
C24 C25 . 1.352(12) ?
C24 C34 . 1.506(13) ?
C25 C35 . 1.510(14) ?
C28 C29 . 1.509(14) ?
C30 C31 . 1.544(12) ?
C30 C36 . 1.561(14) ?
